data_7023754
loop_
_publ_author_name
'Wang, Ling'
'Guo, Bin'
'Li, Hong-Xi'
'Li, Qi'
'Li, Hai-Yan'
'Lang, Jian-Ping'

_publ_section_title
;
 Polynuclear copper(ii) pyrazolate complexes: temperature-dependent
 protonolysis reactions, crystal structures and high catalytic activity
 toward the condensation of nitriles with 2-aminoalcohol.
;
_journal_issue 44
_journal_name_full 'Dalton transactions (Cambridge, England : 2003)'
_journal_page_first 15570
_journal_page_last 15580
_journal_paper_doi 10.1039/c3dt51970h
_journal_volume 42
_journal_year 2013
_chemical_formula_moiety 'C48 H60 Cu6 N12 O30'
_chemical_formula_sum 'C48 H60 Cu6 N12 O30'
_chemical_formula_weight 1666.32
_chemical_name_systematic
; 
 ? 
;
_space_group_IT_number 2
_symmetry_cell_setting triclinic
_symmetry_Int_Tables_number 2
_symmetry_space_group_name_Hall '-P 1'
_symmetry_space_group_name_H-M 'P -1'
_atom_sites_solution_hydrogens geom
_atom_sites_solution_primary direct
_atom_sites_solution_secondary difmap
_audit_creation_method SHELXL-97
_cell_angle_alpha 95.39(3)
_cell_angle_beta 115.01(3)
_cell_angle_gamma 114.83(3)
_cell_formula_units_Z 2
_cell_length_a 15.722(3)
_cell_length_b 16.304(3)
_cell_length_c 16.721(3)
_cell_measurement_reflns_used 9659
_cell_measurement_temperature 200(2)
_cell_measurement_theta_max 31.48
_cell_measurement_theta_min 2.35
_cell_volume 3328(2)
_computing_cell_refinement 'Bruker SAINT'
_computing_data_collection 'Bruker APEX2'
_computing_data_reduction 'Bruker SAINT'
_computing_molecular_graphics 'Bruker SHELXTL'
_computing_publication_material 'Bruker SHELXTL'
_computing_structure_refinement 'SHELXL-97 (Sheldrick, 1997)'
_computing_structure_solution 'SHELXS-97 (Sheldrick, 1990)'
_diffrn_ambient_temperature 200(2)
_diffrn_measured_fraction_theta_full 0.995
_diffrn_measured_fraction_theta_max 0.995
_diffrn_measurement_device_type 'Bruker APEX-II CCD'
_diffrn_measurement_method '\f and \w scans'
_diffrn_radiation_monochromator graphite
_diffrn_radiation_source 'fine-focus sealed tube'
_diffrn_radiation_type MoK\a
_diffrn_radiation_wavelength 0.71073
_diffrn_reflns_av_R_equivalents 0.0325
_diffrn_reflns_av_sigmaI/netI 0.0196
_diffrn_reflns_limit_h_max 23
_diffrn_reflns_limit_h_min -23
_diffrn_reflns_limit_k_max 23
_diffrn_reflns_limit_k_min -23
_diffrn_reflns_limit_l_max 24
_diffrn_reflns_limit_l_min -24
_diffrn_reflns_number 184702
_diffrn_reflns_theta_full 31.58
_diffrn_reflns_theta_max 31.58
_diffrn_reflns_theta_min 2.34
_diffrn_standards_decay_% 0
_diffrn_standards_interval_count 0
_diffrn_standards_interval_time 0
_diffrn_standards_number 0
_exptl_absorpt_coefficient_mu 1.976
_exptl_absorpt_correction_T_max 0.5447
_exptl_absorpt_correction_T_min 0.5205
_exptl_absorpt_correction_type multi-scan
_exptl_absorpt_process_details 'Jacobson, R. (1998) Private communication'
_exptl_crystal_colour blue
_exptl_crystal_density_diffrn 1.663
_exptl_crystal_density_method 'not measured'
_exptl_crystal_description block
_exptl_crystal_F_000 1692
_exptl_crystal_size_max 0.38
_exptl_crystal_size_mid 0.35
_exptl_crystal_size_min 0.35
_refine_diff_density_max 1.010
_refine_diff_density_min -0.389
_refine_diff_density_rms 0.078
_refine_ls_extinction_method none
_refine_ls_goodness_of_fit_ref 1.040
_refine_ls_hydrogen_treatment constr
_refine_ls_matrix_type full
_refine_ls_number_parameters 883
_refine_ls_number_reflns 22193
_refine_ls_number_restraints 0
_refine_ls_restrained_S_all 1.040
_refine_ls_R_factor_all 0.0446
_refine_ls_R_factor_gt 0.0312
_refine_ls_shift/su_max 0.003
_refine_ls_shift/su_mean 0.000
_refine_ls_structure_factor_coef Fsqd
_refine_ls_weighting_details 'calc w=1/[\s^2^(Fo^2^)+(0.0445P)^2^+1.3303P] where P=(Fo^2^+2Fc^2^)/3'
_refine_ls_weighting_scheme calc
_refine_ls_wR_factor_gt 0.0772
_refine_ls_wR_factor_ref 0.0845
_reflns_number_gt 18161
_reflns_number_total 22193
_reflns_threshold_expression >2sigma(I)
_cod_data_source_file c3dt51970h.txt
_cod_data_source_block 2
_cod_original_cell_volume 3327.6(11)
_cod_database_code 7023754

loop_
_symmetry_equiv_pos_as_xyz
'x, y, z'
'-x, -y, -z'

loop_
_atom_site_label
_atom_site_type_symbol
_atom_site_fract_x
_atom_site_fract_y
_atom_site_fract_z
_atom_site_U_iso_or_equiv
_atom_site_adp_type
_atom_site_occupancy
_atom_site_symmetry_multiplicity
_atom_site_calc_flag
_atom_site_refinement_flags
_atom_site_disorder_group
Cu1 Cu 0.823876(14) 0.663827(13) 0.769114(12) 0.02104(4) Uani 1 1 d . ..
Cu2 Cu 0.854080(15) 0.844158(13) 0.705391(13) 0.02297(4) Uani 1 1 d . ..
Cu3 Cu 0.709448(15) 0.923779(13) 0.688693(13) 0.02249(4) Uani 1 1 d . ..
Cu4 Cu 0.523481(15) 0.827086(13) 0.737141(13) 0.02234(4) Uani 1 1 d . ..
Cu5 Cu 0.497061(15) 0.656614(13) 0.802184(13) 0.02163(4) Uani 1 1 d . ..
Cu6 Cu 0.650975(14) 0.572210(13) 0.818926(12) 0.02056(4) Uani 1 1 d . ..
O1 O 0.83210(13) 0.49687(10) 0.68048(11) 0.0432(3) Uani 1 1 d . .
O2 O 0.88717(16) 0.48208(12) 0.57932(13) 0.0586(4) Uani 1 1 d . .
O3 O 0.88100(15) 0.88054(12) 0.56453(13) 0.0534(4) Uani 1 1 d . .
O4 O 0.93940(16) 0.83055(12) 0.48071(13) 0.0587(5) Uani 1 1 d . .
O5 O 0.98314(11) 0.64378(10) 0.90334(11) 0.0434(3) Uani 1 1 d . .
O6 O 1.15899(11) 0.70155(10) 0.94876(10) 0.0422(3) Uani 1 1 d . .
O7 O 1.23597(11) 1.03441(10) 0.83204(11) 0.0447(3) Uani 1 1 d . .
O8 O 1.07313(15) 1.02354(14) 0.76362(15) 0.0685(5) Uani 1 1 d . .
O9 O 0.84555(9) 0.93694(9) 0.77460(8) 0.0316(3) Uani 1 1 d . .
O10 O 0.71421(9) 0.82492(8) 0.62269(8) 0.0287(2) Uani 1 1 d . .
O11 O 0.53603(11) 0.92774(10) 0.38399(9) 0.0370(3) Uani 1 1 d . .
O12 O 0.68776(11) 0.98262(10) 0.52403(10) 0.0404(3) Uani 1 1 d . .
O13 O 0.20150(10) 0.76827(11) 0.47357(10) 0.0437(3) Uani 1 1 d . .
O14 O 0.29373(11) 0.77711(10) 0.62261(10) 0.0411(3) Uani 1 1 d . .
O15 O 0.85731(13) 1.12477(10) 0.74580(12) 0.0494(4) Uani 1 1 d . .
O16 O 0.88440(16) 1.25716(11) 0.83079(15) 0.0668(5) Uani 1 1 d . .
O17 O 0.46003(11) 0.92445(9) 0.82680(10) 0.0367(3) Uani 1 1 d . .
O18 O 0.53999(16) 1.07282(12) 0.92168(13) 0.0626(5) Uani 1 1 d . .
O19 O 0.56462(10) 0.79260(8) 0.84847(8) 0.0303(2) Uani 1 1 d . .
O20 O 0.45917(10) 0.69145(8) 0.69153(8) 0.0286(2) Uani 1 1 d . .
O21 O 0.26869(11) 0.55790(10) 0.70761(11) 0.0430(3) Uani 1 1 d . .
O22 O 0.14285(10) 0.40311(10) 0.65744(11) 0.0441(3) Uani 1 1 d . .
O23 O 0.57930(11) 0.36806(9) 0.77307(10) 0.0363(3) Uani 1 1 d . .
O24 O 0.41463(13) 0.23392(9) 0.69933(11) 0.0451(3) Uani 1 1 d . .
O25 O 0.42399(11) 0.67142(10) 0.93807(9) 0.0365(3) Uani 1 1 d . .
O26 O 0.48883(13) 0.67154(12) 1.08543(10) 0.0478(4) Uani 1 1 d . .
O27 O 0.80593(11) 0.56794(10) 1.12548(9) 0.0368(3) Uani 1 1 d . .
O28 O 0.77715(12) 0.52980(10) 0.98004(10) 0.0386(3) Uani 1 1 d . .
O29 O 0.79507(9) 0.67838(8) 0.86758(8) 0.0280(2) Uani 1 1 d . .
O30 O 0.67889(9) 0.55978(8) 0.71876(8) 0.0275(2) Uani 1 1 d . .
N1 N 0.83332(11) 0.65847(10) 0.65382(10) 0.0263(3) Uani 1 1 d . .
N2 N 0.84441(11) 0.73666(10) 0.62873(10) 0.0272(3) Uani 1 1 d . .
N3 N 0.97304(10) 0.77858(10) 0.83254(10) 0.0253(3) Uani 1 1 d . .
N4 N 0.98816(11) 0.85588(10) 0.80506(10) 0.0274(3) Uani 1 1 d . .
N5 N 0.56022(10) 0.88677(9) 0.59442(9) 0.0247(2) Uani 1 1 d . .
N6 N 0.48181(10) 0.84604(9) 0.61468(9) 0.0241(2) Uani 1 1 d . .
N7 N 0.70288(11) 1.00910(9) 0.77555(10) 0.0268(3) Uani 1 1 d . .
N8 N 0.62386(11) 0.96759(9) 0.79562(9) 0.0262(3) Uani 1 1 d . .
N9 N 0.42778(10) 0.51859(9) 0.74032(9) 0.0247(2) Uani 1 1 d . .
N10 N 0.49103(11) 0.48028(9) 0.75001(9) 0.0244(2) Uani 1 1 d . .
N11 N 0.56881(11) 0.63471(9) 0.92118(9) 0.0234(2) Uani 1 1 d . .
N12 N 0.63871(11) 0.60518(9) 0.92814(9) 0.0238(2) Uani 1 1 d . .
C1 C 0.86238(15) 0.52411(13) 0.61982(13) 0.0335(3) Uani 1 1 d . .
C2 C 0.86234(13) 0.61224(12) 0.60817(12) 0.0287(3) Uani 1 1 d . .
C3 C 0.89245(15) 0.66148(13) 0.55282(13) 0.0343(4) Uani 1 1 d . .
H3 H 0.9162 0.6453 0.5134 0.041 Uiso 1 1 calc R .
C4 C 0.88005(14) 0.73946(12) 0.56795(12) 0.0300(3) Uani 1 1 d . .
C5 C 0.90411(16) 0.82039(14) 0.53168(13) 0.0357(4) Uani 1 1 d . .
C6 C 0.8203(2) 0.40663(17) 0.69089(19) 0.0572(6) Uani 1 1 d . .
H6A H 0.7593 0.3546 0.6326 0.086 Uiso 1 1 calc R .
H6B H 0.8058 0.3971 0.7418 0.086 Uiso 1 1 calc R .
H6C H 0.8876 0.4068 0.7054 0.086 Uiso 1 1 calc R .
C7 C 0.8964(2) 0.96303(19) 0.5342(2) 0.0637(7) Uani 1 1 d . .
H7A H 0.9744 1.0110 0.5672 0.096 Uiso 1 1 calc R .
H7B H 0.8575 0.9904 0.5482 0.096 Uiso 1 1 calc R .
H7C H 0.8679 0.9437 0.4668 0.096 Uiso 1 1 calc R .
C8 C 1.07861(14) 0.70764(12) 0.91504(12) 0.0290(3) Uani 1 1 d . .
C9 C 1.07054(12) 0.78481(12) 0.88009(11) 0.0266(3) Uani 1 1 d . .
C10 C 1.15076(13) 0.86769(13) 0.88378(12) 0.0312(3) Uani 1 1 d . .
H10 H 1.2267 0.8903 0.9129 0.037 Uiso 1 1 calc R .
C11 C 1.09533(13) 0.91031(12) 0.83526(12) 0.0291(3) Uani 1 1 d . .
C12 C 1.13114(15) 0.99533(13) 0.80666(14) 0.0374(4) Uani 1 1 d . .
C13 C 0.9818(2) 0.56925(17) 0.94341(19) 0.0513(6) Uani 1 1 d . .
H13A H 0.9973 0.5286 0.9116 0.077 Uiso 1 1 calc R .
H13B H 0.9098 0.5304 0.9359 0.077 Uiso 1 1 calc R .
H13C H 1.0375 0.5980 1.0101 0.077 Uiso 1 1 calc R .
C14 C 1.2783(2) 1.11519(17) 0.8025(2) 0.0651(7) Uani 1 1 d . .
H14A H 1.2388 1.0949 0.7340 0.098 Uiso 1 1 calc R .
H14B H 1.3560 1.1398 0.8261 0.098 Uiso 1 1 calc R .
H14C H 1.2689 1.1656 0.8272 0.098 Uiso 1 1 calc R .
C15 C 0.59014(14) 0.93997(12) 0.47457(12) 0.0284(3) Uani 1 1 d . .
C16 C 0.51572(13) 0.89386(11) 0.50866(11) 0.0251(3) Uani 1 1 d . .
C17 C 0.40474(13) 0.85655(11) 0.47177(11) 0.0271(3) Uani 1 1 d . .
H17 H 0.3529 0.8518 0.4125 0.033 Uiso 1 1 calc R .
C18 C 0.38691(12) 0.82778(11) 0.54148(11) 0.0251(3) Uani 1 1 d . .
C19 C 0.29037(13) 0.78819(12) 0.55151(12) 0.0299(3) Uani 1 1 d . .
C20 C 0.6026(2) 0.96630(16) 0.34285(16) 0.0477(5) Uani 1 1 d . .
H20A H 0.6044 1.0251 0.3328 0.072 Uiso 1 1 calc R .
H20B H 0.5715 0.9192 0.2829 0.072 Uiso 1 1 calc R .
H20C H 0.6769 0.9806 0.3851 0.072 Uiso 1 1 calc R .
C21 C 0.10280(18) 0.7298(2) 0.4783(2) 0.0678(8) Uani 1 1 d . .
H21A H 0.0906 0.6720 0.4960 0.102 Uiso 1 1 calc R .
H21B H 0.0407 0.7136 0.4170 0.102 Uiso 1 1 calc R .
H21C H 0.1104 0.7776 0.5250 0.102 Uiso 1 1 calc R .
C22 C 0.83799(16) 1.17139(13) 0.79836(14) 0.0377(4) Uani 1 1 d . .
C23 C 0.75102(14) 1.10491(11) 0.81209(12) 0.0294(3) Uani 1 1 d . .
C24 C 0.70316(15) 1.12577(12) 0.85762(12) 0.0329(3) Uani 1 1 d . .
H24 H 0.7214 1.1870 0.8902 0.039 Uiso 1 1 calc R .
C25 C 0.62303(14) 1.03744(12) 0.84504(11) 0.0291(3) Uani 1 1 d . .
C26 C 0.53927(16) 1.01532(13) 0.87080(13) 0.0354(4) Uani 1 1 d . .
C27 C 0.9442(3) 1.1800(2) 0.7297(2) 0.0740(8) Uani 1 1 d . .
H27A H 0.9291 1.2246 0.6992 0.111 Uiso 1 1 calc R .
H27B H 0.9495 1.1369 0.6895 0.111 Uiso 1 1 calc R .
H27C H 1.0132 1.2160 0.7896 0.111 Uiso 1 1 calc R .
C28 C 0.3688(2) 0.89572(18) 0.84119(18) 0.0530(5) Uani 1 1 d . .
H28A H 0.3924 0.8972 0.9060 0.080 Uiso 1 1 calc R .
H28B H 0.3108 0.8306 0.7987 0.080 Uiso 1 1 calc R .
H28C H 0.3413 0.9398 0.8286 0.080 Uiso 1 1 calc R .
C29 C 0.23519(13) 0.46486(12) 0.68783(12) 0.0300(3) Uani 1 1 d . .
C30 C 0.32471(12) 0.44686(11) 0.70600(11) 0.0264(3) Uani 1 1 d . .
C31 C 0.32055(13) 0.35987(11) 0.69212(12) 0.0293(3) Uani 1 1 d . .
H31 H 0.2587 0.2976 0.6681 0.035 Uiso 1 1 calc R .
C32 C 0.42686(13) 0.38437(11) 0.72116(11) 0.0259(3) Uani 1 1 d . .
C33 C 0.47083(15) 0.31958(12) 0.72881(12) 0.0305(3) Uani 1 1 d . .
C34 C 0.1841(2) 0.58199(18) 0.67621(19) 0.0525(6) Uani 1 1 d . .
H34A H 0.1311 0.5459 0.6096 0.079 Uiso 1 1 calc R .
H34B H 0.2165 0.6507 0.6856 0.079 Uiso 1 1 calc R .
H34C H 0.1472 0.5657 0.7121 0.079 Uiso 1 1 calc R .
C35 C 0.6299(2) 0.31065(17) 0.79576(18) 0.0513(5) Uani 1 1 d . .
H35A H 0.6036 0.2721 0.8306 0.077 Uiso 1 1 calc R .
H35B H 0.7093 0.3527 0.8341 0.077 Uiso 1 1 calc R .
H35C H 0.6112 0.2683 0.7380 0.077 Uiso 1 1 calc R .
C36 C 0.48978(14) 0.66231(12) 1.01414(12) 0.0278(3) Uani 1 1 d . .
C37 C 0.56411(13) 0.63841(11) 1.00027(11) 0.0245(3) Uani 1 1 d . .
C38 C 0.63389(14) 0.61274(12) 1.06023(11) 0.0276(3) Uani 1 1 d . .
H38 H 0.6477 0.6101 1.1207 0.033 Uiso 1 1 calc R .
C39 C 0.67884(13) 0.59175(11) 1.01145(11) 0.0246(3) Uani 1 1 d . .
C40 C 0.75769(13) 0.55885(12) 1.03481(12) 0.0278(3) Uani 1 1 d . .
C41 C 0.35055(17) 0.69727(16) 0.94802(17) 0.0450(5) Uani 1 1 d . .
H41A H 0.3106 0.6525 0.9715 0.068 Uiso 1 1 calc R .
H41B H 0.2988 0.6944 0.8871 0.068 Uiso 1 1 calc R .
H41C H 0.3926 0.7624 0.9922 0.068 Uiso 1 1 calc R .
C42 C 0.89357(16) 0.54787(15) 1.15842(15) 0.0415(4) Uani 1 1 d . .
H42A H 0.8657 0.4817 1.1239 0.062 Uiso 1 1 calc R .
H42B H 0.9237 0.5565 1.2253 0.062 Uiso 1 1 calc R .
H42C H 0.9509 0.5918 1.1485 0.062 Uiso 1 1 calc R .
C43 C 0.92072(17) 0.99740(16) 0.86845(13) 0.0473(5) Uani 1 1 d . .
H43A H 0.9584 0.9665 0.9034 0.071 Uiso 1 1 calc R .
H43B H 0.8817 1.0094 0.8965 0.071 Uiso 1 1 calc R .
H43C H 0.9741 1.0583 0.8705 0.071 Uiso 1 1 calc R .
C44 C 0.63827(16) 0.75739(15) 0.53213(13) 0.0426(5) Uani 1 1 d . .
H44A H 0.6581 0.7822 0.4877 0.064 Uiso 1 1 calc R .
H44B H 0.5652 0.7457 0.5145 0.064 Uiso 1 1 calc R .
H44C H 0.6386 0.6974 0.5313 0.064 Uiso 1 1 calc R .
C45 C 0.63481(18) 0.85412(13) 0.94211(12) 0.0431(5) Uani 1 1 d . .
H45A H 0.5925 0.8672 0.9654 0.065 Uiso 1 1 calc R .
H45B H 0.6905 0.9144 0.9455 0.065 Uiso 1 1 calc R .
H45C H 0.6702 0.8235 0.9805 0.065 Uiso 1 1 calc R .
C46 C 0.40040(19) 0.63070(13) 0.59849(13) 0.0436(5) Uani 1 1 d . .
H46A H 0.4037 0.5719 0.5977 0.065 Uiso 1 1 calc R .
H46B H 0.4324 0.6633 0.5635 0.065 Uiso 1 1 calc R .
H46C H 0.3242 0.6146 0.5695 0.065 Uiso 1 1 calc R .
C47 C 0.86565(16) 0.75034(14) 0.95605(13) 0.0418(5) Uani 1 1 d . .
H47A H 0.9146 0.7319 0.9985 0.063 Uiso 1 1 calc R .
H47B H 0.8226 0.7584 0.9813 0.063 Uiso 1 1 calc R .
H47C H 0.9088 0.8108 0.9498 0.063 Uiso 1 1 calc R .
C48 C 0.60500(15) 0.49577(15) 0.62663(12) 0.0406(4) Uani 1 1 d . .
H48A H 0.6292 0.5222 0.5849 0.061 Uiso 1 1 calc R .
H48B H 0.5324 0.4863 0.6069 0.061 Uiso 1 1 calc R .
H48C H 0.6020 0.4342 0.6239 0.061 Uiso 1 1 calc R .

loop_
_atom_site_aniso_label
_atom_site_aniso_U_11
_atom_site_aniso_U_22
_atom_site_aniso_U_33
_atom_site_aniso_U_23
_atom_site_aniso_U_13
_atom_site_aniso_U_12
Cu1 0.01953(8) 0.02296(8) 0.02332(8) 0.00943(7) 0.01338(7) 0.01016(7)
Cu2 0.02178(9) 0.02468(9) 0.02574(9) 0.01075(7) 0.01241(7) 0.01370(7)
Cu3 0.02048(8) 0.02173(8) 0.02368(9) 0.00705(7) 0.00908(7) 0.01181(7)
Cu4 0.02525(9) 0.01897(8) 0.02258(8) 0.00867(7) 0.01123(7) 0.01173(7)
Cu5 0.02255(9) 0.01910(8) 0.02383(9) 0.00939(7) 0.01184(7) 0.01064(7)
Cu6 0.02027(8) 0.02110(8) 0.02240(8) 0.00795(6) 0.01342(7) 0.00951(7)
O1 0.0600(9) 0.0393(7) 0.0537(8) 0.0246(6) 0.0392(8) 0.0320(7)
O2 0.0853(12) 0.0506(9) 0.0797(12) 0.0246(8) 0.0614(11) 0.0463(9)
O3 0.0760(11) 0.0556(9) 0.0842(12) 0.0492(9) 0.0667(10) 0.0463(9)
O4 0.0914(13) 0.0470(9) 0.0694(11) 0.0304(8) 0.0666(11) 0.0323(9)
O5 0.0400(7) 0.0471(8) 0.0689(10) 0.0401(7) 0.0359(7) 0.0303(7)
O6 0.0339(7) 0.0467(8) 0.0509(8) 0.0173(6) 0.0172(6) 0.0286(6)
O7 0.0329(7) 0.0357(7) 0.0531(8) 0.0141(6) 0.0255(6) 0.0042(6)
O8 0.0564(10) 0.0675(11) 0.1068(15) 0.0639(12) 0.0492(11) 0.0370(9)
O9 0.0259(6) 0.0333(6) 0.0259(5) 0.0011(5) 0.0047(5) 0.0177(5)
O10 0.0263(5) 0.0314(6) 0.0240(5) 0.0032(4) 0.0074(4) 0.0178(5)
O11 0.0438(7) 0.0437(7) 0.0337(6) 0.0216(6) 0.0228(6) 0.0256(6)
O12 0.0310(6) 0.0442(7) 0.0458(8) 0.0191(6) 0.0210(6) 0.0168(6)
O13 0.0214(6) 0.0525(8) 0.0463(8) 0.0208(7) 0.0123(6) 0.0144(6)
O14 0.0385(7) 0.0476(8) 0.0427(7) 0.0214(6) 0.0249(6) 0.0207(6)
O15 0.0548(9) 0.0343(7) 0.0638(10) 0.0146(7) 0.0408(8) 0.0162(7)
O16 0.0682(11) 0.0261(7) 0.0978(14) 0.0086(8) 0.0547(11) 0.0076(7)
O17 0.0406(7) 0.0343(6) 0.0427(7) 0.0129(5) 0.0263(6) 0.0200(6)
O18 0.0820(12) 0.0426(8) 0.0758(12) 0.0051(8) 0.0586(11) 0.0263(9)
O19 0.0411(7) 0.0204(5) 0.0220(5) 0.0080(4) 0.0119(5) 0.0138(5)
O20 0.0352(6) 0.0187(5) 0.0222(5) 0.0069(4) 0.0098(5) 0.0109(5)
O21 0.0334(7) 0.0359(7) 0.0667(9) 0.0219(7) 0.0276(7) 0.0202(6)
O22 0.0230(6) 0.0417(7) 0.0526(8) 0.0052(6) 0.0172(6) 0.0088(5)
O23 0.0385(7) 0.0335(6) 0.0495(8) 0.0188(6) 0.0278(6) 0.0222(6)
O24 0.0536(9) 0.0232(6) 0.0540(8) 0.0091(6) 0.0261(7) 0.0181(6)
O25 0.0383(7) 0.0468(7) 0.0401(7) 0.0189(6) 0.0237(6) 0.0294(6)
O26 0.0590(9) 0.0757(11) 0.0452(8) 0.0308(8) 0.0402(7) 0.0476(9)
O27 0.0374(7) 0.0526(8) 0.0363(7) 0.0233(6) 0.0211(6) 0.0316(6)
O28 0.0455(7) 0.0458(7) 0.0436(7) 0.0181(6) 0.0296(6) 0.0308(6)
O29 0.0226(5) 0.0293(6) 0.0232(5) 0.0035(4) 0.0135(4) 0.0054(4)
O30 0.0233(5) 0.0277(5) 0.0230(5) 0.0025(4) 0.0139(4) 0.0053(4)
N1 0.0292(6) 0.0283(6) 0.0296(6) 0.0120(5) 0.0195(6) 0.0161(5)
N2 0.0305(7) 0.0305(7) 0.0307(7) 0.0145(5) 0.0206(6) 0.0177(6)
N3 0.0204(6) 0.0282(6) 0.0305(6) 0.0138(5) 0.0145(5) 0.0126(5)
N4 0.0221(6) 0.0290(7) 0.0338(7) 0.0153(6) 0.0154(5) 0.0131(5)
N5 0.0235(6) 0.0262(6) 0.0276(6) 0.0122(5) 0.0124(5) 0.0152(5)
N6 0.0229(6) 0.0236(6) 0.0268(6) 0.0114(5) 0.0118(5) 0.0129(5)
N7 0.0264(6) 0.0211(6) 0.0304(7) 0.0074(5) 0.0124(5) 0.0125(5)
N8 0.0309(7) 0.0212(6) 0.0280(6) 0.0089(5) 0.0146(6) 0.0147(5)
N9 0.0216(6) 0.0209(6) 0.0295(6) 0.0102(5) 0.0125(5) 0.0093(5)
N10 0.0245(6) 0.0204(6) 0.0294(6) 0.0102(5) 0.0155(5) 0.0103(5)
N11 0.0258(6) 0.0251(6) 0.0266(6) 0.0122(5) 0.0171(5) 0.0144(5)
N12 0.0261(6) 0.0274(6) 0.0259(6) 0.0126(5) 0.0169(5) 0.0156(5)
C1 0.0323(8) 0.0320(8) 0.0377(9) 0.0087(7) 0.0193(7) 0.0166(7)
C2 0.0284(8) 0.0299(8) 0.0309(8) 0.0079(6) 0.0184(7) 0.0144(6)
C3 0.0398(9) 0.0357(9) 0.0369(9) 0.0112(7) 0.0281(8) 0.0186(8)
C4 0.0317(8) 0.0322(8) 0.0303(8) 0.0121(6) 0.0213(7) 0.0137(7)
C5 0.0375(9) 0.0365(9) 0.0365(9) 0.0158(7) 0.0246(8) 0.0149(8)
C6 0.0731(16) 0.0455(12) 0.0707(16) 0.0316(12) 0.0409(14) 0.0377(12)
C7 0.0826(18) 0.0638(15) 0.105(2) 0.0620(16) 0.0735(18) 0.0526(15)
C8 0.0282(8) 0.0341(8) 0.0297(8) 0.0115(6) 0.0148(6) 0.0197(7)
C9 0.0222(7) 0.0312(8) 0.0280(7) 0.0113(6) 0.0127(6) 0.0148(6)
C10 0.0204(7) 0.0343(8) 0.0357(8) 0.0110(7) 0.0137(6) 0.0120(6)
C11 0.0227(7) 0.0287(8) 0.0331(8) 0.0105(6) 0.0152(6) 0.0100(6)
C12 0.0338(9) 0.0320(9) 0.0436(10) 0.0153(8) 0.0228(8) 0.0108(7)
C13 0.0678(14) 0.0496(12) 0.0795(16) 0.0454(12) 0.0532(13) 0.0437(12)
C14 0.0638(16) 0.0417(12) 0.0792(18) 0.0226(12) 0.0500(15) 0.0046(11)
C15 0.0352(8) 0.0266(7) 0.0331(8) 0.0155(6) 0.0194(7) 0.0203(7)
C16 0.0272(7) 0.0233(7) 0.0267(7) 0.0116(6) 0.0125(6) 0.0149(6)
C17 0.0260(7) 0.0272(7) 0.0254(7) 0.0112(6) 0.0089(6) 0.0151(6)
C18 0.0221(7) 0.0221(7) 0.0269(7) 0.0083(6) 0.0092(6) 0.0114(6)
C19 0.0242(7) 0.0253(7) 0.0359(8) 0.0099(6) 0.0129(7) 0.0116(6)
C20 0.0710(15) 0.0494(12) 0.0532(12) 0.0344(10) 0.0463(12) 0.0366(11)
C21 0.0249(10) 0.0868(19) 0.0831(19) 0.0387(16) 0.0256(11) 0.0215(11)
C22 0.0345(9) 0.0262(8) 0.0434(10) 0.0104(7) 0.0171(8) 0.0114(7)
C23 0.0288(8) 0.0209(7) 0.0303(8) 0.0066(6) 0.0102(6) 0.0115(6)
C24 0.0386(9) 0.0222(7) 0.0340(8) 0.0057(6) 0.0153(7) 0.0164(7)
C25 0.0354(8) 0.0253(7) 0.0265(7) 0.0069(6) 0.0140(7) 0.0177(7)
C26 0.0470(10) 0.0320(8) 0.0347(9) 0.0119(7) 0.0236(8) 0.0233(8)
C27 0.0747(19) 0.0600(16) 0.102(2) 0.0298(16) 0.0679(19) 0.0230(14)
C28 0.0542(13) 0.0550(13) 0.0648(15) 0.0227(11) 0.0435(12) 0.0259(11)
C29 0.0251(7) 0.0319(8) 0.0288(8) 0.0101(6) 0.0135(6) 0.0114(6)
C30 0.0216(7) 0.0246(7) 0.0269(7) 0.0082(6) 0.0119(6) 0.0075(6)
C31 0.0269(7) 0.0214(7) 0.0298(8) 0.0075(6) 0.0141(6) 0.0052(6)
C32 0.0291(7) 0.0201(6) 0.0261(7) 0.0078(5) 0.0156(6) 0.0093(6)
C33 0.0393(9) 0.0261(7) 0.0314(8) 0.0111(6) 0.0220(7) 0.0165(7)
C34 0.0536(13) 0.0602(14) 0.0763(16) 0.0403(13) 0.0425(13) 0.0419(12)
C35 0.0559(13) 0.0550(13) 0.0699(15) 0.0284(11) 0.0394(12) 0.0409(11)
C36 0.0307(8) 0.0264(7) 0.0345(8) 0.0126(6) 0.0217(7) 0.0156(6)
C37 0.0279(7) 0.0261(7) 0.0273(7) 0.0124(6) 0.0186(6) 0.0146(6)
C38 0.0333(8) 0.0318(8) 0.0277(7) 0.0153(6) 0.0204(7) 0.0187(7)
C39 0.0268(7) 0.0269(7) 0.0267(7) 0.0131(6) 0.0163(6) 0.0155(6)
C40 0.0287(8) 0.0275(7) 0.0335(8) 0.0149(6) 0.0188(7) 0.0155(6)
C41 0.0400(10) 0.0487(11) 0.0581(13) 0.0174(10) 0.0258(10) 0.0313(9)
C42 0.0328(9) 0.0504(11) 0.0507(11) 0.0275(9) 0.0201(9) 0.0276(9)
C43 0.0397(10) 0.0507(12) 0.0303(9) -0.0036(8) 0.0009(8) 0.0268(9)
C44 0.0367(10) 0.0439(10) 0.0301(9) -0.0048(8) 0.0036(7) 0.0238(9)
C45 0.0565(12) 0.0279(8) 0.0252(8) 0.0072(7) 0.0103(8) 0.0167(8)
C46 0.0582(12) 0.0278(8) 0.0254(8) 0.0057(7) 0.0133(8) 0.0153(8)
C47 0.0337(9) 0.0387(10) 0.0295(8) -0.0030(7) 0.0173(7) 0.0015(8)
C48 0.0322(9) 0.0436(10) 0.0253(8) -0.0012(7) 0.0145(7) 0.0055(8)

loop_
_atom_type_symbol
_atom_type_description
_atom_type_scat_dispersion_real
_atom_type_scat_dispersion_imag
_atom_type_scat_source
C C 0.0033 0.0016 'International Tables Vol C Tables 4.2.6.8 and 6.1.1.4'
H H 0.0000 0.0000 'International Tables Vol C Tables 4.2.6.8 and 6.1.1.4'
Cu Cu 0.3201 1.2651 'International Tables Vol C Tables 4.2.6.8 and 6.1.1.4'
N N 0.0061 0.0033 'International Tables Vol C Tables 4.2.6.8 and 6.1.1.4'
O O 0.0106 0.0060 'International Tables Vol C Tables 4.2.6.8 and 6.1.1.4'

loop_
_geom_angle_atom_site_label_1
_geom_angle_atom_site_label_2
_geom_angle_atom_site_label_3
_geom_angle
O29 Cu1 O30 76.39(6)
O29 Cu1 N3 97.47(7)
O30 Cu1 N3 173.64(5)
O29 Cu1 N1 168.20(6)
O30 Cu1 N1 100.06(7)
N3 Cu1 N1 85.63(7)
O29 Cu1 Cu6 38.19(5)
O30 Cu1 Cu6 38.22(4)
N3 Cu1 Cu6 135.66(4)
N1 Cu1 Cu6 137.48(5)
O10 Cu2 O9 76.77(7)
O10 Cu2 N4 169.83(6)
O9 Cu2 N4 99.01(7)
O10 Cu2 N2 98.06(7)
O9 Cu2 N2 173.06(6)
N4 Cu2 N2 85.32(7)
O10 Cu2 Cu3 38.49(4)
O9 Cu2 Cu3 38.40(4)
N4 Cu2 Cu3 137.16(5)
N2 Cu2 Cu3 136.54(5)
O9 Cu3 O10 76.33(7)
O9 Cu3 N5 170.25(5)
O10 Cu3 N5 95.78(7)
O9 Cu3 N7 98.28(7)
O10 Cu3 N7 167.34(6)
N5 Cu3 N7 88.26(7)
O9 Cu3 Cu2 38.23(4)
O10 Cu3 Cu2 38.22(4)
N5 Cu3 Cu2 133.97(5)
N7 Cu3 Cu2 136.03(5)
O20 Cu4 O19 76.07(6)
O20 Cu4 N6 96.51(7)
O19 Cu4 N6 171.42(5)
O20 Cu4 N8 166.01(6)
O19 Cu4 N8 98.38(7)
N6 Cu4 N8 87.85(7)
O20 Cu4 Cu5 38.02(4)
O19 Cu4 Cu5 38.07(4)
N6 Cu4 Cu5 134.46(5)
N8 Cu4 Cu5 135.40(5)
O19 Cu5 O20 76.28(6)
O19 Cu5 N9 172.88(5)
O20 Cu5 N9 97.14(6)
O19 Cu5 N11 99.05(7)
O20 Cu5 N11 167.51(5)
N9 Cu5 N11 86.84(7)
O19 Cu5 Cu4 38.29(4)
O20 Cu5 Cu4 38.00(4)
N9 Cu5 Cu4 135.12(4)
N11 Cu5 Cu4 136.48(5)
O30 Cu6 O29 75.89(6)
O30 Cu6 N12 171.49(5)
O29 Cu6 N12 96.29(7)
O30 Cu6 N10 99.54(6)
O29 Cu6 N10 166.28(5)
N12 Cu6 N10 87.31(7)
O30 Cu6 Cu1 38.05(5)
O29 Cu6 Cu1 37.86(4)
N12 Cu6 Cu1 134.12(5)
N10 Cu6 Cu1 136.52(4)
C1 O1 C6 116.42(17)
C5 O3 C7 118.06(17)
C8 O5 C13 116.55(16)
C12 O7 C14 115.83(19)
C43 O9 Cu2 127.47(11)
C43 O9 Cu3 129.10(12)
Cu2 O9 Cu3 103.37(7)
C44 O10 Cu2 126.61(11)
C44 O10 Cu3 129.95(11)
Cu2 O10 Cu3 103.29(7)
C15 O11 C20 115.75(16)
C19 O13 C21 114.82(18)
C22 O15 C27 117.84(19)
C26 O17 C28 116.32(16)
C45 O19 Cu5 128.31(11)
C45 O19 Cu4 127.90(11)
Cu5 O19 Cu4 103.64(7)
C46 O20 Cu4 128.55(11)
C46 O20 Cu5 127.44(11)
Cu4 O20 Cu5 103.98(7)
C29 O21 C34 116.12(16)
C33 O23 C35 115.18(16)
C36 O25 C41 114.61(15)
C40 O27 C42 115.48(15)
C47 O29 Cu1 127.15(11)
C47 O29 Cu6 128.89(11)
Cu1 O29 Cu6 103.95(7)
C48 O30 Cu1 128.27(11)
C48 O30 Cu6 127.61(11)
Cu1 O30 Cu6 103.73(7)
N2 N1 C2 107.63(13)
N2 N1 Cu1 112.99(10)
C2 N1 Cu1 136.17(12)
N1 N2 C4 108.55(13)
N1 N2 Cu2 120.73(10)
C4 N2 Cu2 127.58(12)
N4 N3 C9 108.23(13)
N4 N3 Cu1 119.18(10)
C9 N3 Cu1 129.27(12)
N3 N4 C11 108.04(13)
N3 N4 Cu2 114.66(11)
C11 N4 Cu2 134.23(12)
N6 N5 C16 108.69(13)
N6 N5 Cu3 117.90(10)
C16 N5 Cu3 133.41(11)
N5 N6 C18 108.11(13)
N5 N6 Cu4 117.78(10)
C18 N6 Cu4 134.10(11)
N8 N7 C23 107.97(14)
N8 N7 Cu3 116.74(10)
C23 N7 Cu3 134.57(12)
N7 N8 C25 108.17(14)
N7 N8 Cu4 118.23(10)
C25 N8 Cu4 132.97(12)
N10 N9 C30 108.46(13)
N10 N9 Cu5 119.21(10)
C30 N9 Cu5 130.29(12)
N9 N10 C32 107.68(13)
N9 N10 Cu6 115.99(10)
C32 N10 Cu6 135.38(12)
N12 N11 C37 107.67(13)
N12 N11 Cu5 115.61(10)
C37 N11 Cu5 136.67(11)
N11 N12 C39 108.60(12)
N11 N12 Cu6 119.73(10)
C39 N12 Cu6 131.01(11)
O2 C1 O1 124.27(18)
O2 C1 C2 123.70(18)
O1 C1 C2 112.03(15)
N1 C2 C3 109.86(15)
N1 C2 C1 123.02(15)
C3 C2 C1 127.12(15)
C4 C3 C2 104.29(14)
C4 C3 H3 127.9
C2 C3 H3 127.9
N2 C4 C3 109.68(15)
N2 C4 C5 120.37(16)
C3 C4 C5 129.89(15)
O4 C5 O3 124.82(18)
O4 C5 C4 125.00(19)
O3 C5 C4 110.18(15)
O1 C6 H6A 109.5
O1 C6 H6B 109.5
H6A C6 H6B 109.5
O1 C6 H6C 109.5
H6A C6 H6C 109.5
H6B C6 H6C 109.5
O3 C7 H7A 109.5
O3 C7 H7B 109.5
H7A C7 H7B 109.5
O3 C7 H7C 109.5
H7A C7 H7C 109.5
H7B C7 H7C 109.5
O6 C8 O5 124.18(17)
O6 C8 C9 125.35(17)
O5 C8 C9 110.47(14)
N3 C9 C10 109.80(15)
N3 C9 C8 120.50(15)
C10 C9 C8 129.62(15)
C9 C10 C11 104.24(14)
C9 C10 H10 127.9
C11 C10 H10 127.9
N4 C11 C10 109.68(15)
N4 C11 C12 118.30(16)
C10 C11 C12 131.79(16)
O8 C12 O7 124.48(18)
O8 C12 C11 124.44(18)
O7 C12 C11 111.03(17)
O5 C13 H13A 109.5
O5 C13 H13B 109.5
H13A C13 H13B 109.5
O5 C13 H13C 109.5
H13A C13 H13C 109.5
H13B C13 H13C 109.5
O7 C14 H14A 109.5
O7 C14 H14B 109.5
H14A C14 H14B 109.5
O7 C14 H14C 109.5
H14A C14 H14C 109.5
H14B C14 H14C 109.5
O12 C15 O11 125.36(17)
O12 C15 C16 122.88(16)
O11 C15 C16 111.76(15)
N5 C16 C17 109.59(14)
N5 C16 C15 116.98(14)
C17 C16 C15 133.40(15)
C16 C17 C18 104.02(14)
C16 C17 H17 128.0
C18 C17 H17 128.0
N6 C18 C17 109.59(14)
N6 C18 C19 117.20(14)
C17 C18 C19 133.12(15)
O14 C19 O13 125.19(17)
O14 C19 C18 123.26(16)
O13 C19 C18 111.53(15)
O11 C20 H20A 109.5
O11 C20 H20B 109.5
H20A C20 H20B 109.5
O11 C20 H20C 109.5
H20A C20 H20C 109.5
H20B C20 H20C 109.5
O13 C21 H21A 109.5
O13 C21 H21B 109.5
H21A C21 H21B 109.5
O13 C21 H21C 109.5
H21A C21 H21C 109.5
H21B C21 H21C 109.5
O16 C22 O15 124.9(2)
O16 C22 C23 123.85(19)
O15 C22 C23 111.23(15)
N7 C23 C24 109.78(16)
N7 C23 C22 121.50(16)
C24 C23 C22 128.67(16)
C25 C24 C23 104.31(15)
C25 C24 H24 127.8
C23 C24 H24 127.8
N8 C25 C24 109.76(16)
N8 C25 C26 121.41(16)
C24 C25 C26 128.60(15)
O18 C26 O17 124.34(19)
O18 C26 C25 124.45(19)
O17 C26 C25 111.13(15)
O15 C27 H27A 109.5
O15 C27 H27B 109.5
H27A C27 H27B 109.5
O15 C27 H27C 109.5
H27A C27 H27C 109.5
H27B C27 H27C 109.5
O17 C28 H28A 109.5
O17 C28 H28B 109.5
H28A C28 H28B 109.5
O17 C28 H28C 109.5
H28A C28 H28C 109.5
H28B C28 H28C 109.5
O22 C29 O21 124.05(17)
O22 C29 C30 123.95(17)
O21 C29 C30 111.99(14)
N9 C30 C31 109.51(14)
N9 C30 C29 122.09(15)
C31 C30 C29 128.40(15)
C32 C31 C30 104.20(14)
C32 C31 H31 127.9
C30 C31 H31 127.9
N10 C32 C31 110.15(15)
N10 C32 C33 122.41(15)
C31 C32 C33 127.25(15)
O24 C33 O23 125.02(17)
O24 C33 C32 123.43(17)
O23 C33 C32 111.55(14)
O21 C34 H34A 109.5
O21 C34 H34B 109.5
H34A C34 H34B 109.5
O21 C34 H34C 109.5
H34A C34 H34C 109.5
H34B C34 H34C 109.5
O23 C35 H35A 109.5
O23 C35 H35B 109.5
H35A C35 H35B 109.5
O23 C35 H35C 109.5
H35A C35 H35C 109.5
H35B C35 H35C 109.5
O26 C36 O25 124.47(16)
O26 C36 C37 123.58(16)
O25 C36 C37 111.95(14)
N11 C37 C38 110.08(13)
N11 C37 C36 122.49(14)
C38 C37 C36 127.37(14)
C37 C38 C39 103.92(14)
C37 C38 H38 128.0
C39 C38 H38 128.0
N12 C39 C38 109.72(14)
N12 C39 C40 118.41(14)
C38 C39 C40 131.86(14)
O28 C40 O27 124.95(16)
O28 C40 C39 124.25(16)
O27 C40 C39 110.78(14)
O25 C41 H41A 109.5
O25 C41 H41B 109.5
H41A C41 H41B 109.5
O25 C41 H41C 109.5
H41A C41 H41C 109.5
H41B C41 H41C 109.5
O27 C42 H42A 109.5
O27 C42 H42B 109.5
H42A C42 H42B 109.5
O27 C42 H42C 109.5
H42A C42 H42C 109.5
H42B C42 H42C 109.5
O9 C43 H43A 109.5
O9 C43 H43B 109.5
H43A C43 H43B 109.5
O9 C43 H43C 109.5
H43A C43 H43C 109.5
H43B C43 H43C 109.5
O10 C44 H44A 109.5
O10 C44 H44B 109.5
H44A C44 H44B 109.5
O10 C44 H44C 109.5
H44A C44 H44C 109.5
H44B C44 H44C 109.5
O19 C45 H45A 109.5
O19 C45 H45B 109.5
H45A C45 H45B 109.5
O19 C45 H45C 109.5
H45A C45 H45C 109.5
H45B C45 H45C 109.5
O20 C46 H46A 109.5
O20 C46 H46B 109.5
H46A C46 H46B 109.5
O20 C46 H46C 109.5
H46A C46 H46C 109.5
H46B C46 H46C 109.5
O29 C47 H47A 109.5
O29 C47 H47B 109.5
H47A C47 H47B 109.5
O29 C47 H47C 109.5
H47A C47 H47C 109.5
H47B C47 H47C 109.5
O30 C48 H48A 109.5
O30 C48 H48B 109.5
H48A C48 H48B 109.5
O30 C48 H48C 109.5
H48A C48 H48C 109.5
H48B C48 H48C 109.5

loop_
_geom_bond_atom_site_label_1
_geom_bond_atom_site_label_2
_geom_bond_distance
Cu1 O29 1.9026(11)
Cu1 O30 1.9088(16)
Cu1 N3 1.9911(19)
Cu1 N1 1.9918(14)
Cu1 Cu6 3.0087(9)
Cu2 O10 1.9011(14)
Cu2 O9 1.9022(13)
Cu2 N4 1.9720(16)
Cu2 N2 1.9817(15)
Cu2 Cu3 2.9907(7)
Cu3 O9 1.9094(14)
Cu3 O10 1.9127(12)
Cu3 N5 1.9644(17)
Cu3 N7 1.9807(15)
Cu4 O20 1.9098(14)
Cu4 O19 1.9194(12)
Cu4 N6 1.9678(14)
Cu4 N8 1.9831(18)
Cu4 Cu5 3.0101(8)
Cu5 O19 1.9098(14)
Cu5 O20 1.9106(12)
Cu5 N9 1.9677(16)
Cu5 N11 1.9832(14)
Cu6 O30 1.9162(11)
Cu6 O29 1.9168(16)
Cu6 N12 1.9651(13)
Cu6 N10 1.9894(18)
O1 C1 1.330(2)
O1 C6 1.441(3)
O2 C1 1.200(2)
O3 C5 1.328(2)
O3 C7 1.443(3)
O4 C5 1.188(2)
O5 C8 1.333(2)
O5 C13 1.439(2)
O6 C8 1.199(2)
O7 C12 1.334(2)
O7 C14 1.444(3)
O8 C12 1.192(3)
O9 C43 1.412(2)
O10 C44 1.409(2)
O11 C15 1.330(2)
O11 C20 1.450(2)
O12 C15 1.202(2)
O13 C19 1.325(2)
O13 C21 1.450(3)
O14 C19 1.202(2)
O15 C22 1.318(2)
O15 C27 1.439(3)
O16 C22 1.203(2)
O17 C26 1.326(2)
O17 C28 1.443(2)
O18 C26 1.198(2)
O19 C45 1.411(2)
O20 C46 1.408(2)
O21 C29 1.333(2)
O21 C34 1.445(2)
O22 C29 1.197(2)
O23 C33 1.331(2)
O23 C35 1.446(2)
O24 C33 1.200(2)
O25 C36 1.327(2)
O25 C41 1.448(2)
O26 C36 1.195(2)
O27 C40 1.337(2)
O27 C42 1.442(2)
O28 C40 1.198(2)
O29 C47 1.410(2)
O30 C48 1.406(2)
N1 N2 1.3444(19)
N1 C2 1.354(2)
N2 C4 1.348(2)
N3 N4 1.3436(19)
N3 C9 1.347(2)
N4 C11 1.350(2)
N5 N6 1.3355(19)
N5 C16 1.345(2)
N6 C18 1.352(2)
N7 N8 1.343(2)
N7 C23 1.350(2)
N8 C25 1.351(2)
N9 N10 1.3453(18)
N9 C30 1.349(2)
N10 C32 1.348(2)
N11 N12 1.3416(18)
N11 C37 1.3525(19)
N12 C39 1.348(2)
C1 C2 1.468(2)
C2 C3 1.384(2)
C3 C4 1.381(2)
C3 H3 0.9500
C4 C5 1.475(2)
C6 H6A 0.9800
C6 H6B 0.9800
C6 H6C 0.9800
C7 H7A 0.9800
C7 H7B 0.9800
C7 H7C 0.9800
C8 C9 1.466(2)
C9 C10 1.381(2)
C10 C11 1.385(2)
C10 H10 0.9500
C11 C12 1.471(2)
C13 H13A 0.9800
C13 H13B 0.9800
C13 H13C 0.9800
C14 H14A 0.9800
C14 H14B 0.9800
C14 H14C 0.9800
C15 C16 1.471(2)
C16 C17 1.387(2)
C17 C18 1.388(2)
C17 H17 0.9500
C18 C19 1.470(2)
C20 H20A 0.9800
C20 H20B 0.9800
C20 H20C 0.9800
C21 H21A 0.9800
C21 H21B 0.9800
C21 H21C 0.9800
C22 C23 1.471(3)
C23 C24 1.383(3)
C24 C25 1.379(3)
C24 H24 0.9500
C25 C26 1.470(3)
C27 H27A 0.9800
C27 H27B 0.9800
C27 H27C 0.9800
C28 H28A 0.9800
C28 H28B 0.9800
C28 H28C 0.9800
C29 C30 1.470(2)
C30 C31 1.385(2)
C31 C32 1.380(2)
C31 H31 0.9500
C32 C33 1.475(2)
C34 H34A 0.9800
C34 H34B 0.9800
C34 H34C 0.9800
C35 H35A 0.9800
C35 H35B 0.9800
C35 H35C 0.9800
C36 C37 1.472(2)
C37 C38 1.385(2)
C38 C39 1.386(2)
C38 H38 0.9500
C39 C40 1.471(2)
C41 H41A 0.9800
C41 H41B 0.9800
C41 H41C 0.9800
C42 H42A 0.9800
C42 H42B 0.9800
C42 H42C 0.9800
C43 H43A 0.9800
C43 H43B 0.9800
C43 H43C 0.9800
C44 H44A 0.9800
C44 H44B 0.9800
C44 H44C 0.9800
C45 H45A 0.9800
C45 H45B 0.9800
C45 H45C 0.9800
C46 H46A 0.9800
C46 H46B 0.9800
C46 H46C 0.9800
C47 H47A 0.9800
C47 H47B 0.9800
C47 H47C 0.9800
C48 H48A 0.9800
C48 H48B 0.9800
C48 H48C 0.9800

loop_
_geom_torsion_atom_site_label_1
_geom_torsion_atom_site_label_2
_geom_torsion_atom_site_label_3
_geom_torsion_atom_site_label_4
_geom_torsion
O10 Cu2 Cu3 O9 174.09(9)
N4 Cu2 Cu3 O9 8.24(9)
N2 Cu2 Cu3 O9 172.73(9)
O9 Cu2 Cu3 O10 -174.09(9)
N4 Cu2 Cu3 O10 -165.85(9)
N2 Cu2 Cu3 O10 -1.36(8)
O10 Cu2 Cu3 N5 2.84(8)
O9 Cu2 Cu3 N5 -171.25(9)
N4 Cu2 Cu3 N5 -163.01(8)
N2 Cu2 Cu3 N5 1.48(8)
O10 Cu2 Cu3 N7 162.78(9)
O9 Cu2 Cu3 N7 -11.32(9)
N4 Cu2 Cu3 N7 -3.07(8)
N2 Cu2 Cu3 N7 161.41(8)
O20 Cu4 Cu5 O19 177.86(9)
N6 Cu4 Cu5 O19 173.64(9)
N8 Cu4 Cu5 O19 16.65(9)
O19 Cu4 Cu5 O20 -177.86(9)
N6 Cu4 Cu5 O20 -4.22(8)
N8 Cu4 Cu5 O20 -161.20(9)
O20 Cu4 Cu5 N9 1.95(8)
O19 Cu4 Cu5 N9 -175.91(9)
N6 Cu4 Cu5 N9 -2.27(8)
N8 Cu4 Cu5 N9 -159.25(8)
O20 Cu4 Cu5 N11 162.76(8)
O19 Cu4 Cu5 N11 -15.10(8)
N6 Cu4 Cu5 N11 158.54(8)
N8 Cu4 Cu5 N11 1.55(8)
O29 Cu1 Cu6 O30 177.70(9)
N3 Cu1 Cu6 O30 177.37(8)
N1 Cu1 Cu6 O30 14.70(8)
O30 Cu1 Cu6 O29 -177.70(9)
N3 Cu1 Cu6 O29 -0.32(8)
N1 Cu1 Cu6 O29 -163.00(9)
O29 Cu1 Cu6 N12 2.69(8)
O30 Cu1 Cu6 N12 -175.00(8)
N3 Cu1 Cu6 N12 2.37(8)
N1 Cu1 Cu6 N12 -160.30(8)
O29 Cu1 Cu6 N10 160.71(8)
O30 Cu1 Cu6 N10 -16.98(8)
N3 Cu1 Cu6 N10 160.39(8)
N1 Cu1 Cu6 N10 -2.28(8)
O10 Cu2 O9 C43 173.78(18)
N4 Cu2 O9 C43 3.21(18)
N2 Cu2 O9 C43 131.5(4)
Cu3 Cu2 O9 C43 177.5(2)
O10 Cu2 O9 Cu3 -3.77(6)
N4 Cu2 O9 Cu3 -174.34(6)
N2 Cu2 O9 Cu3 -46.1(5)
O10 Cu3 O9 C43 -173.74(19)
N5 Cu3 O9 C43 -137.2(3)
N7 Cu3 O9 C43 -5.41(18)
Cu2 Cu3 O9 C43 -177.5(2)
O10 Cu3 O9 Cu2 3.76(6)
N5 Cu3 O9 Cu2 40.3(4)
N7 Cu3 O9 Cu2 172.09(6)
O9 Cu2 O10 C44 179.65(17)
N4 Cu2 O10 C44 -113.9(3)
N2 Cu2 O10 C44 -5.06(17)
Cu3 Cu2 O10 C44 175.89(19)
O9 Cu2 O10 Cu3 3.76(6)
N4 Cu2 O10 Cu3 70.3(3)
N2 Cu2 O10 Cu3 179.05(6)
O9 Cu3 O10 C44 -179.45(18)
N5 Cu3 O10 C44 6.36(17)
N7 Cu3 O10 C44 114.5(3)
Cu2 Cu3 O10 C44 -175.7(2)
O9 Cu3 O10 Cu2 -3.76(6)
N5 Cu3 O10 Cu2 -177.95(6)
N7 Cu3 O10 Cu2 -69.8(3)
O20 Cu5 O19 C45 -174.43(18)
N9 Cu5 O19 C45 -151.8(4)
N11 Cu5 O19 C45 -6.25(17)
Cu4 Cu5 O19 C45 -175.8(2)
O20 Cu5 O19 Cu4 1.36(6)
N9 Cu5 O19 Cu4 24.0(5)
N11 Cu5 O19 Cu4 169.54(6)
O20 Cu4 O19 C45 174.45(17)
N6 Cu4 O19 C45 143.8(3)
N8 Cu4 O19 C45 7.55(17)
Cu5 Cu4 O19 C45 175.8(2)
O20 Cu4 O19 Cu5 -1.36(6)
N6 Cu4 O19 Cu5 -32.0(4)
N8 Cu4 O19 Cu5 -168.26(6)
O19 Cu4 O20 C46 -176.76(17)
N6 Cu4 O20 C46 -1.15(17)
N8 Cu4 O20 C46 -108.7(3)
Cu5 Cu4 O20 C46 -178.1(2)
O19 Cu4 O20 Cu5 1.36(6)
N6 Cu4 O20 Cu5 176.97(6)
N8 Cu4 O20 Cu5 69.4(2)
O19 Cu5 O20 C46 176.78(17)
N9 Cu5 O20 C46 -0.47(17)
N11 Cu5 O20 C46 107.5(3)
Cu4 Cu5 O20 C46 178.14(19)
O19 Cu5 O20 Cu4 -1.37(6)
N9 Cu5 O20 Cu4 -178.61(6)
N11 Cu5 O20 Cu4 -70.6(3)
O30 Cu1 O29 C47 -179.59(17)
N3 Cu1 O29 C47 -1.28(16)
N1 Cu1 O29 C47 -105.9(3)
Cu6 Cu1 O29 C47 178.95(19)
O30 Cu1 O29 Cu6 1.46(5)
N3 Cu1 O29 Cu6 179.77(6)
N1 Cu1 O29 Cu6 75.2(3)
O30 Cu6 O29 C47 179.61(17)
N12 Cu6 O29 C47 3.02(17)
N10 Cu6 O29 C47 107.6(2)
Cu1 Cu6 O29 C47 -178.92(19)
O30 Cu6 O29 Cu1 -1.46(5)
N12 Cu6 O29 Cu1 -178.05(6)
N10 Cu6 O29 Cu1 -73.4(2)
O29 Cu1 O30 C48 171.82(17)
N3 Cu1 O30 C48 156.5(5)
N1 Cu1 O30 C48 3.31(16)
Cu6 Cu1 O30 C48 173.28(19)
O29 Cu1 O30 Cu6 -1.46(5)
N3 Cu1 O30 Cu6 -16.8(5)
N1 Cu1 O30 Cu6 -169.97(6)
O29 Cu6 O30 C48 -171.88(16)
N12 Cu6 O30 C48 -148.4(3)
N10 Cu6 O30 C48 -5.10(16)
Cu1 Cu6 O30 C48 -173.34(19)
O29 Cu6 O30 Cu1 1.46(5)
N12 Cu6 O30 Cu1 25.0(4)
N10 Cu6 O30 Cu1 168.24(6)
O29 Cu1 N1 N2 44.0(3)
O30 Cu1 N1 N2 115.34(11)
N3 Cu1 N1 N2 -61.79(11)
Cu6 Cu1 N1 N2 106.16(11)
O29 Cu1 N1 C2 -159.5(2)
O30 Cu1 N1 C2 -88.17(17)
N3 Cu1 N1 C2 94.70(17)
Cu6 Cu1 N1 C2 -97.35(17)
C2 N1 N2 C4 -0.01(18)
Cu1 N1 N2 C4 163.14(11)
C2 N1 N2 Cu2 -161.43(11)
Cu1 N1 N2 Cu2 1.72(15)
O10 Cu2 N2 N1 -108.20(13)
O9 Cu2 N2 N1 -66.8(5)
N4 Cu2 N2 N1 62.15(13)
Cu3 Cu2 N2 N1 -107.34(12)
O10 Cu2 N2 C4 94.21(15)
O9 Cu2 N2 C4 135.6(4)
N4 Cu2 N2 C4 -95.45(15)
Cu3 Cu2 N2 C4 95.06(15)
O29 Cu1 N3 N4 -106.41(12)
O30 Cu1 N3 N4 -91.4(5)
N1 Cu1 N3 N4 62.14(12)
Cu6 Cu1 N3 N4 -106.21(11)
O29 Cu1 N3 C9 96.76(14)
O30 Cu1 N3 C9 111.8(5)
N1 Cu1 N3 C9 -94.68(15)
Cu6 Cu1 N3 C9 96.97(14)
C9 N3 N4 C11 0.22(18)
Cu1 N3 N4 C11 -161.07(11)
C9 N3 N4 Cu2 163.32(11)
Cu1 N3 N4 Cu2 2.03(15)
O10 Cu2 N4 N3 47.9(4)
O9 Cu2 N4 N3 112.60(12)
N2 Cu2 N4 N3 -61.94(12)
Cu3 Cu2 N4 N3 107.43(11)
O10 Cu2 N4 C11 -154.8(3)
O9 Cu2 N4 C11 -90.09(17)
N2 Cu2 N4 C11 95.37(17)
Cu3 Cu2 N4 C11 -95.26(17)
O9 Cu3 N5 N6 72.4(4)
O10 Cu3 N5 N6 107.95(11)
N7 Cu3 N5 N6 -60.03(11)
Cu2 Cu3 N5 N6 106.19(11)
O9 Cu3 N5 C16 -108.0(3)
O10 Cu3 N5 C16 -72.52(15)
N7 Cu3 N5 C16 119.50(15)
Cu2 Cu3 N5 C16 -74.29(16)
C16 N5 N6 C18 -0.46(17)
Cu3 N5 N6 C18 179.18(10)
C16 N5 N6 Cu4 -179.62(10)
Cu3 N5 N6 Cu4 0.02(15)
O20 Cu4 N6 N5 -107.26(12)
O19 Cu4 N6 N5 -77.4(4)
N8 Cu4 N6 N5 59.41(12)
Cu5 Cu4 N6 N5 -104.65(11)
O20 Cu4 N6 C18 73.85(16)
O19 Cu4 N6 C18 103.7(4)
N8 Cu4 N6 C18 -119.48(15)
Cu5 Cu4 N6 C18 76.46(16)
O9 Cu3 N7 N8 -113.40(12)
O10 Cu3 N7 N8 -49.6(3)
N5 Cu3 N7 N8 59.35(12)
Cu2 Cu3 N7 N8 -106.35(11)
O9 Cu3 N7 C23 77.75(17)
O10 Cu3 N7 C23 141.5(2)
N5 Cu3 N7 C23 -109.50(17)
Cu2 Cu3 N7 C23 84.80(17)
C23 N7 N8 C25 -0.29(17)
Cu3 N7 N8 C25 -171.97(10)
C23 N7 N8 Cu4 171.76(11)
Cu3 N7 N8 Cu4 0.08(15)
O20 Cu4 N8 N7 49.2(3)
O19 Cu4 N8 N7 114.64(12)
N6 Cu4 N8 N7 -59.44(12)
Cu5 Cu4 N8 N7 104.35(11)
O20 Cu4 N8 C25 -141.2(2)
O19 Cu4 N8 C25 -75.71(16)
N6 Cu4 N8 C25 110.22(16)
Cu5 Cu4 N8 C25 -86.00(16)
O19 Cu5 N9 N10 88.5(5)
O20 Cu5 N9 N10 110.59(12)
N11 Cu5 N9 N10 -57.52(12)
Cu4 Cu5 N9 N10 109.38(11)
O19 Cu5 N9 C30 -109.8(4)
O20 Cu5 N9 C30 -87.68(15)
N11 Cu5 N9 C30 104.22(15)
Cu4 Cu5 N9 C30 -88.89(15)
C30 N9 N10 C32 0.29(17)
Cu5 N9 N10 C32 165.69(10)
C30 N9 N10 Cu6 -170.31(10)
Cu5 N9 N10 Cu6 -4.91(14)
O30 Cu6 N10 N9 -112.74(11)
O29 Cu6 N10 N9 -43.5(3)
N12 Cu6 N10 N9 62.17(11)
Cu1 Cu6 N10 N9 -102.22(11)
O30 Cu6 N10 C32 80.06(16)
O29 Cu6 N10 C32 149.32(19)
N12 Cu6 N10 C32 -105.03(16)
Cu1 Cu6 N10 C32 90.58(16)
O19 Cu5 N11 N12 -111.75(11)
O20 Cu5 N11 N12 -44.8(3)
N9 Cu5 N11 N12 64.23(11)
Cu4 Cu5 N11 N12 -102.34(11)
O19 Cu5 N11 C37 71.11(16)
O20 Cu5 N11 C37 138.0(2)
N9 Cu5 N11 C37 -112.91(16)
Cu4 Cu5 N11 C37 80.52(17)
C37 N11 N12 C39 -0.87(17)
Cu5 N11 N12 C39 -178.81(10)
C37 N11 N12 Cu6 170.83(10)
Cu5 N11 N12 Cu6 -7.11(15)
O30 Cu6 N12 N11 88.2(4)
O29 Cu6 N12 N11 111.10(12)
N10 Cu6 N12 N11 -55.63(12)
Cu1 Cu6 N12 N11 109.43(11)
O30 Cu6 N12 C39 -102.3(4)
O29 Cu6 N12 C39 -79.35(15)
N10 Cu6 N12 C39 113.93(15)
Cu1 Cu6 N12 C39 -81.02(15)
C6 O1 C1 O2 -5.4(3)
C6 O1 C1 C2 174.79(18)
N2 N1 C2 C3 -0.05(19)
Cu1 N1 C2 C3 -157.39(14)
N2 N1 C2 C1 178.84(15)
Cu1 N1 C2 C1 21.5(3)
O2 C1 C2 N1 179.46(19)
O1 C1 C2 N1 -0.7(2)
O2 C1 C2 C3 -1.8(3)
O1 C1 C2 C3 177.99(18)
N1 C2 C3 C4 0.1(2)
C1 C2 C3 C4 -178.74(17)
N1 N2 C4 C3 0.1(2)
Cu2 N2 C4 C3 159.86(13)
N1 N2 C4 C5 -177.33(15)
Cu2 N2 C4 C5 -17.6(2)
C2 C3 C4 N2 -0.1(2)
C2 C3 C4 C5 176.98(19)
C7 O3 C5 O4 2.0(4)
C7 O3 C5 C4 -178.2(2)
N2 C4 C5 O4 177.2(2)
C3 C4 C5 O4 0.4(3)
N2 C4 C5 O3 -2.6(3)
C3 C4 C5 O3 -179.4(2)
C13 O5 C8 O6 7.0(3)
C13 O5 C8 C9 -173.64(17)
N4 N3 C9 C10 0.04(19)
Cu1 N3 C9 C10 158.83(12)
N4 N3 C9 C8 -177.09(14)
Cu1 N3 C9 C8 -18.3(2)
O6 C8 C9 N3 171.33(17)
O5 C8 C9 N3 -8.0(2)
O6 C8 C9 C10 -5.2(3)
O5 C8 C9 C10 175.47(18)
N3 C9 C10 C11 -0.27(19)
C8 C9 C10 C11 176.52(17)
N3 N4 C11 C10 -0.40(19)
Cu2 N4 C11 C10 -158.76(13)
N3 N4 C11 C12 174.76(15)
Cu2 N4 C11 C12 16.4(3)
C9 C10 C11 N4 0.4(2)
C9 C10 C11 C12 -173.87(19)
C14 O7 C12 O8 -1.2(3)
C14 O7 C12 C11 176.37(18)
N4 C11 C12 O8 5.3(3)
C10 C11 C12 O8 179.2(2)
N4 C11 C12 O7 -172.22(16)
C10 C11 C12 O7 1.7(3)
C20 O11 C15 O12 2.8(3)
C20 O11 C15 C16 -176.78(15)
N6 N5 C16 C17 -0.01(18)
Cu3 N5 C16 C17 -179.57(11)
N6 N5 C16 C15 178.16(13)
Cu3 N5 C16 C15 -1.4(2)
O12 C15 C16 N5 -11.0(2)
O11 C15 C16 N5 168.61(14)
O12 C15 C16 C17 166.63(18)
O11 C15 C16 C17 -13.8(3)
N5 C16 C17 C18 0.46(18)
C15 C16 C17 C18 -177.30(17)
N5 N6 C18 C17 0.76(17)
Cu4 N6 C18 C17 179.72(11)
N5 N6 C18 C19 -176.20(13)
Cu4 N6 C18 C19 2.8(2)
C16 C17 C18 N6 -0.74(18)
C16 C17 C18 C19 175.56(17)
C21 O13 C19 O14 -0.4(3)
C21 O13 C19 C18 -179.37(19)
N6 C18 C19 O14 4.6(2)
C17 C18 C19 O14 -171.50(18)
N6 C18 C19 O13 -176.38(14)
C17 C18 C19 O13 7.5(3)
C27 O15 C22 O16 3.4(4)
C27 O15 C22 C23 -177.0(2)
N8 N7 C23 C24 0.75(19)
Cu3 N7 C23 C24 170.29(13)
N8 N7 C23 C22 -177.05(15)
Cu3 N7 C23 C22 -7.5(3)
O16 C22 C23 N7 -178.8(2)
O15 C22 C23 N7 1.7(3)
O16 C22 C23 C24 3.9(3)
O15 C22 C23 C24 -175.64(18)
N7 C23 C24 C25 -0.9(2)
C22 C23 C24 C25 176.71(18)
N7 N8 C25 C24 -0.27(19)
Cu4 N8 C25 C24 -170.68(12)
N7 N8 C25 C26 174.69(15)
Cu4 N8 C25 C26 4.3(2)
C23 C24 C25 N8 0.7(2)
C23 C24 C25 C26 -173.80(17)
C28 O17 C26 O18 1.3(3)
C28 O17 C26 C25 -175.67(17)
N8 C25 C26 O18 172.7(2)
C24 C25 C26 O18 -13.4(3)
N8 C25 C26 O17 -10.4(2)
C24 C25 C26 O17 163.56(18)
C34 O21 C29 O22 -9.9(3)
C34 O21 C29 C30 168.99(17)
N10 N9 C30 C31 -0.63(18)
Cu5 N9 C30 C31 -163.87(12)
N10 N9 C30 C29 179.59(14)
Cu5 N9 C30 C29 16.4(2)
O22 C29 C30 N9 179.99(17)
O21 C29 C30 N9 1.1(2)
O22 C29 C30 C31 0.3(3)
O21 C29 C30 C31 -178.60(17)
N9 C30 C31 C32 0.70(18)
C29 C30 C31 C32 -179.54(16)
N9 N10 C32 C31 0.16(18)
Cu6 N10 C32 C31 168.10(12)
N9 N10 C32 C33 -175.23(14)
Cu6 N10 C32 C33 -7.3(2)
C30 C31 C32 N10 -0.53(18)
C30 C31 C32 C33 174.59(16)
C35 O23 C33 O24 -7.8(3)
C35 O23 C33 C32 171.35(16)
N10 C32 C33 O24 -176.13(17)
C31 C32 C33 O24 9.3(3)
N10 C32 C33 O23 4.7(2)
C31 C32 C33 O23 -169.91(16)
C41 O25 C36 O26 2.0(3)
C41 O25 C36 C37 -178.56(15)
N12 N11 C37 C38 1.26(18)
Cu5 N11 C37 C38 178.55(12)
N12 N11 C37 C36 -176.06(14)
Cu5 N11 C37 C36 1.2(2)
O26 C36 C37 N11 -175.39(17)
O25 C36 C37 N11 5.1(2)
O26 C36 C37 C38 7.8(3)
O25 C36 C37 C38 -171.70(16)
N11 C37 C38 C39 -1.11(18)
C36 C37 C38 C39 176.04(16)
N11 N12 C39 C38 0.17(18)
Cu6 N12 C39 C38 -170.26(12)
N11 N12 C39 C40 179.87(14)
Cu6 N12 C39 C40 9.4(2)
C37 C38 C39 N12 0.57(18)
C37 C38 C39 C40 -179.07(17)
C42 O27 C40 O28 5.2(3)
C42 O27 C40 C39 -173.36(15)
N12 C39 C40 O28 -11.3(3)
C38 C39 C40 O28 168.27(18)
N12 C39 C40 O27 167.25(14)
C38 C39 C40 O27 -13.1(3)
